data_7015891
loop_
_publ_author_name
'Bowmaker, Graham A.'
'Di Nicola, Corrado'
'Pettinari, Claudio'
'Skelton, Brian W.'
'Somers, Neil'
'White, Allan H.'

_publ_section_title
;
 Mechanochemical synthesis in copper(II) halide/pyridine systems:
 single crystal X-ray diffraction and IR spectroscopic studies.
;
_journal_issue 18
_journal_name_full 'Dalton transactions (Cambridge, England : 2003)'
_journal_page_first 5102
_journal_page_last 5115
_journal_paper_doi 10.1039/c1dt10224a
_journal_volume 40
_journal_year 2011
_chemical_formula_moiety 'C40 H42 Cl Cu2 N8 O, 3(I3), H2 O'
_chemical_formula_sum 'C40 H44 Cl Cu2 I9 N8 O2'
_chemical_formula_weight 1973.46
_chemical_name_systematic
;
?
;
_space_group_IT_number 70
_symmetry_cell_setting orthorhombic
_symmetry_space_group_name_Hall '-F 2uv 2vw'
_symmetry_space_group_name_H-M 'F d d d :2'
_atom_sites_solution_hydrogens geom
_atom_sites_solution_primary direct
_atom_sites_solution_secondary difmap
_audit_creation_date 2010-08-30T21:39:19-00:00
_audit_creation_method 'WinGX routine CIF_UPDATE'
_cell_angle_alpha 90
_cell_angle_beta 90
_cell_angle_gamma 90
_cell_formula_units_Z 16
_cell_length_a 26.1124(3)
_cell_length_b 28.8852(4)
_cell_length_c 29.5107(5)
_cell_measurement_reflns_used 49682
_cell_measurement_temperature 100(2)
_cell_measurement_theta_max 40.1723
_cell_measurement_theta_min 3.4169
_cell_volume 22258.8(6)
_computing_cell_refinement
;
CrysAlis RED, Oxford Diffraction Ltd.,
Version 1.171.32.29 (release 10-06-2008 CrysAlis171 .NET)
(compiled Jun 10 2008,16:49:55)
;
_computing_data_collection
;
CrysAlis CCD, Oxford Diffraction Ltd.,
Version 1.171.32.29 (release 10-06-2008 CrysAlis171 .NET)
(compiled Jun 10 2008,16:49:55)
;
_computing_data_reduction
;
CrysAlis RED, Oxford Diffraction Ltd.,
Version 1.171.32.29 (release 10-06-2008 CrysAlis171 .NET)
(compiled Jun 10 2008,16:49:55)
;
_computing_molecular_graphics 'OrtepII (Johnson, C. K. (1976)'
_computing_publication_material 'WinGX Farrugia, L. J. (1999)'
_computing_structure_refinement 'SHELXL-97 (Sheldrick, 2008)'
_diffrn_ambient_temperature 100(2)
_diffrn_detector_area_resol_mean 10.4738
_diffrn_measured_fraction_theta_full 0.997
_diffrn_measured_fraction_theta_max 0.988
_diffrn_measurement_device_type 'Oxford Diffraction Gemini diffractometer'
_diffrn_measurement_method '\w scans'
_diffrn_orient_matrix_UB_11 0.0032861551
_diffrn_orient_matrix_UB_12 -0.0190407947
_diffrn_orient_matrix_UB_13 0.0148764074
_diffrn_orient_matrix_UB_21 -0.0003403901
_diffrn_orient_matrix_UB_22 -0.0153340718
_diffrn_orient_matrix_UB_23 -0.0187615726
_diffrn_orient_matrix_UB_31 0.0269635765
_diffrn_orient_matrix_UB_32 0.0021312607
_diffrn_orient_matrix_UB_33 -0.0020784705
_diffrn_radiation_monochromator graphite
_diffrn_radiation_type MoK\a
_diffrn_radiation_wavelength 0.71073
_diffrn_reflns_av_R_equivalents 0.0502
_diffrn_reflns_av_unetI/netI 0.034
_diffrn_reflns_limit_h_max 47
_diffrn_reflns_limit_h_min -47
_diffrn_reflns_limit_k_max 52
_diffrn_reflns_limit_k_min -51
_diffrn_reflns_limit_l_max 52
_diffrn_reflns_limit_l_min -53
_diffrn_reflns_number 212945
_diffrn_reflns_theta_full 40
_diffrn_reflns_theta_max 40.23
_diffrn_reflns_theta_min 3.68
_exptl_absorpt_coefficient_mu 5.845
_exptl_absorpt_correction_T_max 0.716
_exptl_absorpt_correction_T_min 0.186
_exptl_absorpt_correction_type analytical
_exptl_absorpt_process_details
;
CrysAlisPro, Oxford Diffraction Ltd.,
Version 1.171.33.52 (release 06-11-2009 CrysAlis171 .NET)
(compiled Nov 6 2009,16:24:50)
Analytical numeric absorption correction using a multifaceted crystal
model based on expressions derived by R.C. Clark & J.S.
(Clark, R. C. & Reid, J. S. (1995). Acta Cryst. A51, 887-897)
;
_exptl_crystal_colour black
_exptl_crystal_density_diffrn 2.356
_exptl_crystal_density_method 'not measured'
_exptl_crystal_description needle
_exptl_crystal_F_000 14528
_exptl_crystal_size_max 0.48
_exptl_crystal_size_mid 0.08
_exptl_crystal_size_min 0.07
_refine_diff_density_max 2.999
_refine_diff_density_min -1.91
_refine_diff_density_rms 0.187
_refine_ls_extinction_method none
_refine_ls_goodness_of_fit_ref 0.897
_refine_ls_hydrogen_treatment mixed
_refine_ls_matrix_type full
_refine_ls_number_parameters 293
_refine_ls_number_reflns 17306
_refine_ls_number_restraints 4
_refine_ls_restrained_S_all 0.897
_refine_ls_R_factor_all 0.0521
_refine_ls_R_factor_gt 0.0252
_refine_ls_shift/su_max 0.01
_refine_ls_shift/su_mean 0.001
_refine_ls_structure_factor_coef Fsqd
_refine_ls_weighting_details 'calc w=1/[\s^2^(Fo^2^)+(0.0339P)^2^] where P=(Fo^2^+2Fc^2^)/3'
_refine_ls_weighting_scheme calc
_refine_ls_wR_factor_gt 0.0561
_refine_ls_wR_factor_ref 0.0648
_reflns_number_gt 11541
_reflns_number_total 17306
_reflns_threshold_expression I>2\s(I)
_cod_data_source_file c1dt10224a.txt
_cod_data_source_block cpcui
_cod_original_sg_symbol_H-M 'F d d d'
_cod_database_code 7015891

loop_
_symmetry_equiv_pos_as_xyz
'x, y, z'
'-x+3/4, -y+3/4, z'
'-x+3/4, y, -z+3/4'
'x, -y+3/4, -z+3/4'
'x, y+1/2, z+1/2'
'-x+3/4, -y+5/4, z+1/2'
'-x+3/4, y+1/2, -z+5/4'
'x, -y+5/4, -z+5/4'
'x+1/2, y, z+1/2'
'-x+5/4, -y+3/4, z+1/2'
'-x+5/4, y, -z+5/4'
'x+1/2, -y+3/4, -z+5/4'
'x+1/2, y+1/2, z'
'-x+5/4, -y+5/4, z'
'-x+5/4, y+1/2, -z+3/4'
'x+1/2, -y+5/4, -z+3/4'
'-x, -y, -z'
'x-3/4, y-3/4, -z'
'x-3/4, -y, z-3/4'
'-x, y-3/4, z-3/4'
'-x, -y+1/2, -z+1/2'
'x-3/4, y-1/4, -z+1/2'
'x-3/4, -y+1/2, z-1/4'
'-x, y-1/4, z-1/4'
'-x+1/2, -y, -z+1/2'
'x-1/4, y-3/4, -z+1/2'
'x-1/4, -y, z-1/4'
'-x+1/2, y-3/4, z-1/4'
'-x+1/2, -y+1/2, -z'
'x-1/4, y-1/4, -z'
'x-1/4, -y+1/2, z-3/4'
'-x+1/2, y-1/4, z-3/4'

loop_
_atom_site_label
_atom_site_type_symbol
_atom_site_fract_x
_atom_site_fract_y
_atom_site_fract_z
_atom_site_U_iso_or_equiv
_atom_site_adp_type
_atom_site_occupancy
_atom_site_symmetry_multiplicity
_atom_site_calc_flag
_atom_site_refinement_flags
_atom_site_disorder_assembly
_atom_site_disorder_group
Cu1 Cu 0.375 0.223410(12) 0.375 0.01481(6) Uani 1 2 d S . .
O1 O 0.375 0.30678(7) 0.375 0.0222(4) Uani 1 2 d SD . .
H1W H 0.4026(4) 0.3246(9) 0.3756(13) 0.091(15) Uiso 1 1 d D . .
Cu2 Cu 0.375 0.036249(12) 0.375 0.01553(6) Uani 1 2 d S . .
Cl2 Cl 0.375 0.124620(17) 0.375 0.00834(8) Uani 1 2 d S . .
N11 N 0.29801(6) 0.22329(5) 0.36306(5) 0.0146(3) Uani 1 1 d . . .
C12 C 0.27698(7) 0.25393(6) 0.33422(6) 0.0167(3) Uani 1 1 d . . .
H12 H 0.2988 0.2746 0.3184 0.02 Uiso 1 1 calc R . .
C13 C 0.22469(7) 0.25645(7) 0.32670(7) 0.0204(4) Uani 1 1 d . . .
H13 H 0.211 0.2784 0.306 0.024 Uiso 1 1 calc R . .
C14 C 0.19277(7) 0.22631(7) 0.34996(7) 0.0216(4) Uani 1 1 d . . .
H14 H 0.1567 0.2274 0.3456 0.026 Uiso 1 1 calc R . .
C15 C 0.21417(7) 0.19451(7) 0.37963(7) 0.0191(4) Uani 1 1 d . . .
H15 H 0.1931 0.1733 0.3957 0.023 Uiso 1 1 calc R . .
C16 C 0.26683(7) 0.19421(7) 0.38538(6) 0.0165(3) Uani 1 1 d . . .
H16 H 0.2814 0.1726 0.4059 0.02 Uiso 1 1 calc R . .
N21 N 0.36109(6) 0.22330(5) 0.44252(5) 0.0141(3) Uani 1 1 d . . .
C22 C 0.32872(7) 0.25383(6) 0.46167(6) 0.0157(3) Uani 1 1 d . . .
H22 H 0.3136 0.277 0.4431 0.019 Uiso 1 1 calc R . .
C23 C 0.31656(7) 0.25276(6) 0.50744(7) 0.0171(3) Uani 1 1 d . . .
H23 H 0.2937 0.2749 0.52 0.02 Uiso 1 1 calc R . .
C24 C 0.33829(7) 0.21885(6) 0.53438(6) 0.0170(3) Uani 1 1 d . . .
H24 H 0.3296 0.2166 0.5656 0.02 Uiso 1 1 calc R . .
C25 C 0.37292(7) 0.18808(6) 0.51519(6) 0.0162(3) Uani 1 1 d . . .
H25 H 0.3892 0.1652 0.5332 0.019 Uiso 1 1 calc R . .
C26 C 0.38325(6) 0.19144(6) 0.46912(6) 0.0143(3) Uani 1 1 d . . .
H26 H 0.4069 0.1704 0.456 0.017 Uiso 1 1 calc R . .
N31 N 0.29936(6) 0.03029(5) 0.39043(6) 0.0173(3) Uani 1 1 d . . .
C32 C 0.26591(7) 0.05866(7) 0.37015(6) 0.0191(4) Uani 1 1 d . . .
H32 H 0.2785 0.0803 0.3486 0.023 Uiso 1 1 calc R . .
C33 C 0.21380(8) 0.05793(7) 0.37915(7) 0.0216(4) Uani 1 1 d . . .
H33 H 0.191 0.0785 0.3642 0.026 Uiso 1 1 calc R . .
C34 C 0.19579(8) 0.02591(8) 0.41099(8) 0.0246(4) Uani 1 1 d . . .
H34 H 0.1604 0.0248 0.4185 0.029 Uiso 1 1 calc R . .
C35 C 0.22975(8) -0.00392(7) 0.43129(8) 0.0241(4) Uani 1 1 d . . .
H35 H 0.218 -0.0263 0.4525 0.029 Uiso 1 1 calc R . .
C36 C 0.28128(7) -0.00102(7) 0.42050(7) 0.0193(3) Uani 1 1 d . . .
H36 H 0.3046 -0.0217 0.4347 0.023 Uiso 1 1 calc R . .
N41 N 0.39226(6) 0.02939(5) 0.44139(5) 0.0162(3) Uani 1 1 d . . .
C42 C 0.37319(7) 0.06039(6) 0.47087(6) 0.0175(3) Uani 1 1 d . . .
H42 H 0.3508 0.0838 0.4599 0.021 Uiso 1 1 calc R . .
C43 C 0.38494(8) 0.05959(7) 0.51662(7) 0.0195(3) Uani 1 1 d . . .
H43 H 0.3709 0.0821 0.5366 0.023 Uiso 1 1 calc R . .
C44 C 0.41756(8) 0.02538(7) 0.53282(7) 0.0210(4) Uani 1 1 d . . .
H44 H 0.427 0.0246 0.5639 0.025 Uiso 1 1 calc R . .
C45 C 0.43613(7) -0.00756(7) 0.50287(7) 0.0210(4) Uani 1 1 d . . .
H45 H 0.4577 -0.0318 0.5133 0.025 Uiso 1 1 calc R . .
C46 C 0.42275(7) -0.00452(7) 0.45755(7) 0.0193(3) Uani 1 1 d . . .
H46 H 0.4355 -0.0271 0.4371 0.023 Uiso 1 1 calc R . .
I11 I 0.809515(7) 0.375 0.375 0.02555(4) Uani 1 2 d S . .
I12 I 0.701614(6) 0.375 0.375 0.01673(3) Uani 1 2 d S . .
I13 I 0.585092(6) 0.375 0.375 0.01671(3) Uani 1 2 d S . .
I21 I 0.487015(5) 0.370779(5) 0.497883(5) 0.02268(3) Uani 1 1 d . . .
I22 I 0.375 0.375 0.501782(6) 0.01712(3) Uani 1 2 d S . .
I31 I 0.986431(4) 0.365384(4) 0.513038(5) 0.01908(3) Uani 1 1 d . . .
I32 I 0.875 0.375 0.515957(6) 0.01559(3) Uani 1 2 d S . .
O2 O 0.45232(9) 0.375 0.375 0.0374(6) Uani 1 2 d SD . .
H2W H 0.4722(11) 0.3748(15) 0.3994(3) 0.106(17) Uiso 1 1 d D . .

loop_
_atom_site_aniso_label
_atom_site_aniso_U_11
_atom_site_aniso_U_22
_atom_site_aniso_U_33
_atom_site_aniso_U_23
_atom_site_aniso_U_13
_atom_site_aniso_U_12
Cu1 0.01026(12) 0.02477(15) 0.00941(12) 0 -0.00020(11) 0
O1 0.0196(9) 0.0203(9) 0.0267(11) 0 0.0002(8) 0
Cu2 0.01420(13) 0.02118(15) 0.01120(13) 0 0.00089(11) 0
Cl2 0.01117(19) 0.00567(17) 0.00818(19) 0 -0.00005(15) 0
N11 0.0131(6) 0.0183(7) 0.0124(6) -0.0003(5) -0.0010(5) 0.0001(5)
C12 0.0160(7) 0.0185(8) 0.0156(8) 0.0004(6) -0.0012(6) 0.0000(6)
C13 0.0160(8) 0.0223(9) 0.0228(10) -0.0001(7) -0.0040(7) 0.0057(6)
C14 0.0124(7) 0.0280(10) 0.0244(10) -0.0042(8) -0.0021(7) 0.0028(7)
C15 0.0141(7) 0.0233(9) 0.0200(10) -0.0018(7) 0.0034(6) -0.0016(6)
C16 0.0140(7) 0.0214(8) 0.0140(8) 0.0002(6) 0.0012(6) 0.0003(6)
N21 0.0123(6) 0.0185(7) 0.0116(6) -0.0006(5) -0.0002(5) 0.0011(5)
C22 0.0152(7) 0.0182(8) 0.0136(8) 0.0003(6) 0.0000(6) 0.0015(6)
C23 0.0169(7) 0.0180(8) 0.0162(8) -0.0030(6) 0.0029(6) -0.0010(6)
C24 0.0210(8) 0.0175(8) 0.0124(8) -0.0022(6) 0.0020(6) -0.0034(6)
C25 0.0177(7) 0.0183(7) 0.0125(7) 0.0008(6) -0.0023(6) -0.0014(6)
C26 0.0140(7) 0.0168(7) 0.0122(7) -0.0008(6) -0.0007(5) 0.0016(6)
N31 0.0172(7) 0.0205(7) 0.0143(7) 0.0011(6) 0.0012(6) -0.0018(6)
C32 0.0156(7) 0.0256(9) 0.0161(9) 0.0026(6) -0.0004(6) -0.0022(7)
C33 0.0154(7) 0.0271(10) 0.0222(11) -0.0002(7) -0.0014(7) -0.0023(7)
C34 0.0166(8) 0.0326(11) 0.0246(11) 0.0004(8) 0.0024(7) -0.0073(8)
C35 0.0241(9) 0.0271(10) 0.0212(10) 0.0042(8) 0.0029(7) -0.0095(8)
C36 0.0211(8) 0.0216(9) 0.0154(9) 0.0020(7) 0.0001(7) -0.0032(7)
N41 0.0154(6) 0.0196(7) 0.0136(7) 0.0007(5) 0.0008(5) 0.0013(5)
C42 0.0189(8) 0.0190(8) 0.0145(8) 0.0007(6) 0.0033(7) 0.0029(6)
C43 0.0243(9) 0.0201(8) 0.0139(8) 0.0000(6) 0.0018(6) -0.0039(7)
C44 0.0250(9) 0.0224(9) 0.0157(9) 0.0048(7) -0.0025(7) -0.0066(7)
C45 0.0189(8) 0.0216(9) 0.0223(10) 0.0069(7) -0.0025(7) -0.0003(7)
C46 0.0179(8) 0.0189(8) 0.0212(9) 0.0008(7) 0.0018(7) 0.0022(6)
I11 0.01581(7) 0.03817(11) 0.02266(9) -0.00022(8) 0 0
I12 0.01665(7) 0.02107(7) 0.01247(7) -0.00037(6) 0 0
I13 0.01497(7) 0.02299(8) 0.01218(7) -0.00141(6) 0 0
I21 0.01637(5) 0.02162(6) 0.03006(7) -0.00368(5) 0.00230(5) 0.00040(4)
I22 0.01713(7) 0.01536(7) 0.01886(8) 0 0 -0.00229(5)
I31 0.01402(5) 0.02350(6) 0.01972(6) -0.00047(4) -0.00028(4) 0.00289(4)
I32 0.01429(6) 0.01619(7) 0.01629(7) 0 0 -0.00022(5)
O2 0.0187(10) 0.0329(13) 0.0607(19) 0.0072(12) 0 0

loop_
_atom_type_symbol
_atom_type_description
_atom_type_scat_dispersion_real
_atom_type_scat_dispersion_imag
_atom_type_scat_source
C C 0.0033 0.0016 'International Tables Vol C Tables 4.2.6.8 and 6.1.1.4'
H H 0 0 'International Tables Vol C Tables 4.2.6.8 and 6.1.1.4'
N N 0.0061 0.0033 'International Tables Vol C Tables 4.2.6.8 and 6.1.1.4'
Cu Cu 0.3201 1.2651 'International Tables Vol C Tables 4.2.6.8 and 6.1.1.4'
I I -0.4742 1.8119 'International Tables Vol C Tables 4.2.6.8 and 6.1.1.4'
Cl Cl 0.1484 0.1585 'International Tables Vol C Tables 4.2.6.8 and 6.1.1.4'
O O 0.0106 0.006 'International Tables Vol C Tables 4.2.6.8 and 6.1.1.4'

loop_
_exptl_crystal_face_index_h
_exptl_crystal_face_index_k
_exptl_crystal_face_index_l
_exptl_crystal_face_perp_dist
0 -1 1 0.0339
-1 0 -1 0.4985
1 0 -1 0.1198
1 0 1 0.102
0 -1 -1 0.0463
0 1 1 0.0216
0 1 -1 0.0452

loop_
_geom_angle_atom_site_label_1
_geom_angle_atom_site_label_2
_geom_angle_atom_site_label_3
_geom_angle
_geom_angle_site_symmetry_1
_geom_angle_site_symmetry_3
_geom_angle_publ_flag
N21 Cu1 N21 179.82(9) 3 . ?
N21 Cu1 N11 89.61(6) 3 3 ?
N21 Cu1 N11 90.39(6) . 3 ?
N21 Cu1 N11 90.39(6) 3 . ?
N21 Cu1 N11 89.61(6) . . ?
N11 Cu1 N11 179.81(9) 3 . ?
N21 Cu1 O1 90.09(4) 3 . ?
N21 Cu1 O1 90.09(4) . . ?
N11 Cu1 O1 90.10(4) 3 . ?
N11 Cu1 O1 90.10(4) . . ?
Cl2 Cu1 N11 89.90(4) . . ?
Cl2 Cu1 N21 89.91(4) . . ?
Cu1 O1 H1W 125.5(16) . . ?
N41 Cu2 N41 168.75(9) 3 . ?
N41 Cu2 N31 89.50(6) 3 3 ?
N41 Cu2 N31 89.55(6) . 3 ?
N41 Cu2 N31 89.55(6) 3 . ?
N41 Cu2 N31 89.50(6) . . ?
N31 Cu2 N31 170.29(9) 3 . ?
N41 Cu2 Cl2 95.63(5) 3 . ?
N41 Cu2 Cl2 95.63(5) . . ?
N31 Cu2 Cl2 94.85(5) 3 . ?
N31 Cu2 Cl2 94.85(5) . . ?
Cu1 Cl2 Cu2 180 . . ?
C16 N11 C12 118.32(16) . . ?
C16 N11 Cu1 120.92(13) . . ?
C12 N11 Cu1 120.68(12) . . ?
N11 C12 C13 122.58(18) . . ?
N11 C12 H12 118.7 . . ?
C13 C12 H12 118.7 . . ?
C12 C13 C14 118.69(18) . . ?
C12 C13 H13 120.7 . . ?
C14 C13 H13 120.7 . . ?
C15 C14 C13 119.08(17) . . ?
C15 C14 H14 120.5 . . ?
C13 C14 H14 120.5 . . ?
C16 C15 C14 118.78(18) . . ?
C16 C15 H15 120.6 . . ?
C14 C15 H15 120.6 . . ?
N11 C16 C15 122.55(18) . . ?
N11 C16 H16 118.7 . . ?
C15 C16 H16 118.7 . . ?
C26 N21 C22 118.35(16) . . ?
C26 N21 Cu1 119.99(12) . . ?
C22 N21 Cu1 121.64(12) . . ?
N21 C22 C23 122.53(17) . . ?
N21 C22 H22 118.7 . . ?
C23 C22 H22 118.7 . . ?
C24 C23 C22 118.76(17) . . ?
C24 C23 H23 120.6 . . ?
C22 C23 H23 120.6 . . ?
C23 C24 C25 119.09(17) . . ?
C23 C24 H24 120.5 . . ?
C25 C24 H24 120.5 . . ?
C24 C25 C26 118.72(17) . . ?
C24 C25 H25 120.6 . . ?
C26 C25 H25 120.6 . . ?
N21 C26 C25 122.49(16) . . ?
N21 C26 H26 118.8 . . ?
C25 C26 H26 118.8 . . ?
C32 N31 C36 118.36(17) . . ?
C32 N31 Cu2 118.80(13) . . ?
C36 N31 Cu2 122.84(13) . . ?
N31 C32 C33 123.05(18) . . ?
N31 C32 H32 118.5 . . ?
C33 C32 H32 118.5 . . ?
C32 C33 C34 117.93(19) . . ?
C32 C33 H33 121 . . ?
C34 C33 H33 121 . . ?
C35 C34 C33 119.35(19) . . ?
C35 C34 H34 120.3 . . ?
C33 C34 H34 120.3 . . ?
C34 C35 C36 119.27(19) . . ?
C34 C35 H35 120.4 . . ?
C36 C35 H35 120.4 . . ?
N31 C36 C35 122.02(18) . . ?
N31 C36 H36 119 . . ?
C35 C36 H36 119 . . ?
C42 N41 C46 118.27(17) . . ?
C42 N41 Cu2 118.67(13) . . ?
C46 N41 Cu2 123.06(13) . . ?
N41 C42 C43 122.53(17) . . ?
N41 C42 H42 118.7 . . ?
C43 C42 H42 118.7 . . ?
C42 C43 C44 118.90(18) . . ?
C42 C43 H43 120.5 . . ?
C44 C43 H43 120.5 . . ?
C45 C44 C43 118.89(19) . . ?
C45 C44 H44 120.6 . . ?
C43 C44 H44 120.6 . . ?
C46 C45 C44 118.94(18) . . ?
C46 C45 H45 120.5 . . ?
C44 C45 H45 120.5 . . ?
N41 C46 C45 122.42(18) . . ?
N41 C46 H46 118.8 . . ?
C45 C46 H46 118.8 . . ?
I11 I12 I13 180 . . ?
I21 I22 I21 175.498(9) . 2 ?
I31 I32 I31 176.624(8) . 2_655 ?

loop_
_geom_bond_atom_site_label_1
_geom_bond_atom_site_label_2
_geom_bond_distance
_geom_bond_site_symmetry_2
_geom_bond_publ_flag
Cu1 N21 2.0253(15) 3 ?
Cu1 N21 2.0253(15) . ?
Cu1 N11 2.0410(15) 3 ?
Cu1 N11 2.0410(15) . ?
Cu1 O1 2.408(2) . ?
Cu1 Cl2 2.8536(6) . ?
O1 H1W 0.885(16) . ?
Cu2 N41 2.0202(16) 3 ?
Cu2 N41 2.0202(16) . ?
Cu2 N31 2.0343(16) 3 ?
Cu2 N31 2.0343(16) . ?
Cu2 Cl2 2.5526(6) . ?
N11 C16 1.343(2) . ?
N11 C12 1.345(2) . ?
C12 C13 1.385(3) . ?
C12 H12 0.95 . ?
C13 C14 1.387(3) . ?
C13 H13 0.95 . ?
C14 C15 1.387(3) . ?
C14 H14 0.95 . ?
C15 C16 1.385(3) . ?
C15 H15 0.95 . ?
C16 H16 0.95 . ?
N21 C26 1.341(2) . ?
N21 C22 1.346(2) . ?
C22 C23 1.388(3) . ?
C22 H22 0.95 . ?
C23 C24 1.383(3) . ?
C23 H23 0.95 . ?
C24 C25 1.389(3) . ?
C24 H24 0.95 . ?
C25 C26 1.389(3) . ?
C25 H25 0.95 . ?
C26 H26 0.95 . ?
N31 C32 1.339(2) . ?
N31 C36 1.352(2) . ?
C32 C33 1.386(3) . ?
C32 H32 0.95 . ?
C33 C34 1.400(3) . ?
C33 H33 0.95 . ?
C34 C35 1.374(3) . ?
C34 H34 0.95 . ?
C35 C36 1.385(3) . ?
C35 H35 0.95 . ?
C36 H36 0.95 . ?
N41 C42 1.344(2) . ?
N41 C46 1.349(2) . ?
C42 C43 1.385(3) . ?
C42 H42 0.95 . ?
C43 C44 1.389(3) . ?
C43 H43 0.95 . ?
C44 C45 1.386(3) . ?
C44 H44 0.95 . ?
C45 C46 1.385(3) . ?
C45 H45 0.95 . ?
C46 H46 0.95 . ?
I11 I12 2.8176(2) . ?
I12 I13 3.0427(2) . ?
I21 I22 2.92977(13) . ?
I22 I21 2.92977(13) 2 ?
I31 I32 2.92423(12) . ?
I32 I31 2.92423(13) 2_655 ?
O2 H2W 0.887(16) . ?

loop_
_geom_hbond_atom_site_label_D
_geom_hbond_atom_site_label_H
_geom_hbond_atom_site_label_A
_geom_hbond_distance_DH
_geom_hbond_distance_HA
_geom_hbond_distance_DA
_geom_hbond_angle_DHA
_geom_hbond_site_symmetry_A
O1 H1W O2 0.885(16) 1.952(19) 2.821(2) 167(2) .
O2 H2W I21 0.887(16) 2.935(9) 3.7398(6) 152(2) .
O2 H2W I13 0.887(16) 3.03(3) 3.467(2) 112.1(16) .
